data_7031015
loop_
_publ_author_name
'Li, Bin'
'Li, Yan'
'Zhao, Na'
'Chen, Yuefei'
'Chen, Yujue'
'Fu, Gang'
'Zhu, Hongping'
'Ding, Yuqiang'

_publ_section_title
;
 Synthesis, structure and a nucleophilic coordination reaction of
 Germanetellurones.
;
_journal_issue 31
_journal_name_full 'Dalton transactions (Cambridge, England : 2003)'
_journal_page_first 12100
_journal_page_last 12108
_journal_paper_doi 10.1039/c4dt00937a
_journal_volume 43
_journal_year 2014
_chemical_formula_sum 'C34 H46 Ge N2 Te'
_chemical_formula_weight 682.92
_chemical_name_systematic
; 
 ? 
;
_space_group_IT_number 33
_symmetry_cell_setting orthorhombic
_symmetry_space_group_name_Hall 'P 2c -2n'
_symmetry_space_group_name_H-M 'P n a 21'
_atom_sites_solution_hydrogens geom
_atom_sites_solution_primary direct
_atom_sites_solution_secondary difmap
_audit_creation_method SHELXL-97
_cell_angle_alpha 90.00
_cell_angle_beta 90.00
_cell_angle_gamma 90.00
_cell_formula_units_Z 4
_cell_length_a 16.739(3)
_cell_length_b 9.7212(19)
_cell_length_c 20.247(4)
_cell_measurement_reflns_used 16607
_cell_measurement_temperature 173(2)
_cell_measurement_theta_max 54.96
_cell_measurement_theta_min 6.04
_cell_volume 3294.7(11)
_computing_cell_refinement 'rapid auto (rigaku 2004)'
_computing_data_collection 'rapid auto (rigaku 2004)'
_computing_data_reduction 'rapid auto (rigaku 2004)'
_computing_molecular_graphics 'Bruker SHELXTL'
_computing_publication_material 'Bruker SHELXTL'
_computing_structure_refinement 'SHELXL-97 (Sheldrick, 1997)'
_computing_structure_solution 'SHELXS-97 (Sheldrick, 1990)'
_diffrn_ambient_temperature 173(2)
_diffrn_measured_fraction_theta_full 0.998
_diffrn_measured_fraction_theta_max 0.998
_diffrn_measurement_device_type 'rigaku raxis rapid IP area detector'
_diffrn_measurement_method '\w scans'
_diffrn_radiation_monochromator graphite
_diffrn_radiation_source 'rotating anode'
_diffrn_radiation_type MoK\a
_diffrn_radiation_wavelength 0.71073
_diffrn_reflns_av_R_equivalents 0.0402
_diffrn_reflns_av_sigmaI/netI 0.0382
_diffrn_reflns_limit_h_max 18
_diffrn_reflns_limit_h_min -20
_diffrn_reflns_limit_k_max 11
_diffrn_reflns_limit_k_min -11
_diffrn_reflns_limit_l_max 24
_diffrn_reflns_limit_l_min -24
_diffrn_reflns_number 25512
_diffrn_reflns_theta_full 26.00
_diffrn_reflns_theta_max 26.00
_diffrn_reflns_theta_min 3.15
_exptl_absorpt_coefficient_mu 1.821
_exptl_absorpt_correction_T_max 0.8389
_exptl_absorpt_correction_T_min 0.5295
_exptl_absorpt_correction_type 'empirical absorption correction'
_exptl_absorpt_process_details 'ABSCOR by T.Higashi 8 March, 1995'
_exptl_crystal_colour orange
_exptl_crystal_density_diffrn 1.377
_exptl_crystal_density_meas ?
_exptl_crystal_density_method 'not measured'
_exptl_crystal_description rectangular
_exptl_crystal_F_000 1392
_exptl_crystal_size_max 0.40
_exptl_crystal_size_mid 0.40
_exptl_crystal_size_min 0.10
_refine_diff_density_max 0.751
_refine_diff_density_min -0.719
_refine_diff_density_rms 0.082
_refine_ls_abs_structure_details 'Flack H D (1983), Acta Cryst. A39, 876-881'
_refine_ls_abs_structure_Flack 0.00
_refine_ls_extinction_method none
_refine_ls_goodness_of_fit_ref 1.047
_refine_ls_hydrogen_treatment 'refined in a geometric riding mode'
_refine_ls_matrix_type full
_refine_ls_number_parameters 329
_refine_ls_number_reflns 6445
_refine_ls_number_restraints 426
_refine_ls_restrained_S_all 1.046
_refine_ls_R_factor_all 0.0528
_refine_ls_R_factor_gt 0.0404
_refine_ls_shift/su_max 0.010
_refine_ls_shift/su_mean 0.002
_refine_ls_structure_factor_coef Fsqd
_refine_ls_weighting_details 'calc w=1/[\s^2^(Fo^2^)+(0.0516P)^2^+2.9425P] where P=(Fo^2^+2Fc^2^)/3'
_refine_ls_weighting_scheme calc
_refine_ls_wR_factor_gt 0.0982
_refine_ls_wR_factor_ref 0.1049
_reflns_number_gt 5267
_reflns_number_total 6445
_reflns_threshold_expression >2sigma(I)
_cod_data_source_file c4dt00937a2.cif
_cod_data_source_block compound_4
_cod_depositor_comments
;
The following automatic conversions were performed:

'_symmetry_cell_setting' value 'Orthorhombic' changed to
'orthorhombic' according to
/usr/data/users/saulius/crontab/automatic-downloads/rss-feeds/RSC/lib/dictionaries/cif_core.dic
dictionary named 'cif_core.dic' version 2.4.2 from 2011-04-26.

Automatic conversion script
Id: cif_fix_values 2281 2013-09-26 08:29:07Z andrius 

 Adding full bibliography for 7031013--7031020.cif.

The following automatic conversions were performed:

'_exptl_crystal_density_meas' value 'not measured' was changed to '?'
- the value is perceived as not measured.

Automatic conversion script
Id: cif_fix_values 3008 2015-01-20 13:52:24Z robertas 
;
_cod_original_cell_volume 3294.6(11)
_cod_original_sg_symbol_H-M Pna2(1)
_cod_database_code 7031015

loop_
_symmetry_equiv_pos_as_xyz
'x, y, z'
'-x, -y, z+1/2'
'x+1/2, -y+1/2, z'
'-x+1/2, y+1/2, z+1/2'

loop_
_atom_site_label
_atom_site_type_symbol
_atom_site_fract_x
_atom_site_fract_y
_atom_site_fract_z
_atom_site_U_iso_or_equiv
_atom_site_adp_type
_atom_site_occupancy
_atom_site_symmetry_multiplicity
_atom_site_calc_flag
_atom_site_refinement_flags
Ge1 Ge 0.372001(18) 0.56558(3) 0.00472(8) 0.02508(10) Uani 1 1 d .
Te1 Te 0.512562(15) 0.50554(3) 0.00435(10) 0.05794(13) Uani 1 1 d .
N1 N 0.3325(5) 0.6821(8) -0.0650(3) 0.0311(18) Uani 1 1 d .
N2 N 0.3349(4) 0.6860(6) 0.0760(3) 0.0246(16) Uani 1 1 d .
C1 C 0.2316(6) 0.8304(12) -0.1132(5) 0.049(3) Uani 1 1 d .
H1A H 0.1920 0.8968 -0.0972 0.073 Uiso 1 1 calc R
H1B H 0.2054 0.7637 -0.1424 0.073 Uiso 1 1 calc R
H1C H 0.2734 0.8790 -0.1378 0.073 Uiso 1 1 calc R
C2 C 0.2664(4) 0.7599(9) -0.0583(4) 0.026(2) Uani 1 1 d .
C3 C 0.23315(18) 0.7819(3) 0.0063(6) 0.0238(7) Uani 1 1 d .
H3A H 0.1800 0.8160 0.0080 0.029 Uiso 1 1 calc R
C4 C 0.2693(5) 0.7595(9) 0.0645(4) 0.026(2) Uani 1 1 d .
C5 C 0.2274(6) 0.8302(10) 0.1254(4) 0.044(3) Uani 1 1 d .
H5A H 0.2374 0.7758 0.1653 0.066 Uiso 1 1 calc R
H5B H 0.1697 0.8357 0.1175 0.066 Uiso 1 1 calc R
H5C H 0.2490 0.9231 0.1313 0.066 Uiso 1 1 calc R
C6 C 0.2976(2) 0.4151(4) 0.0085(5) 0.0272(9) Uani 1 1 d D
C7 C 0.2091(2) 0.4190(4) 0.0081(8) 0.0425(11) Uani 1 1 d D
H7A H 0.1890 0.4657 0.0482 0.051 Uiso 1 1 calc R
H7B H 0.1896 0.4696 -0.0312 0.051 Uiso 1 1 calc R
C8 C 0.1822(3) 0.2811(6) 0.0064(10) 0.087(2) Uani 1 1 d D
H8A H 0.1282 0.2529 0.0014 0.104 Uiso 1 1 calc R
C9 C 0.2487(4) 0.1917(5) 0.0133(7) 0.066(2) Uani 1 1 d D
H9A H 0.2477 0.0952 0.0206 0.079 Uiso 1 1 calc R
C10 C 0.3202(3) 0.2811(4) 0.0068(7) 0.0472(11) Uani 1 1 d D
H10A H 0.3735 0.2494 0.0021 0.057 Uiso 1 1 calc R
C11 C 0.3703(4) 0.6793(7) -0.1316(2) 0.043(2) Uani 1 1 d GU
C12 C 0.3436(4) 0.5794(7) -0.1755(3) 0.058(2) Uani 1 1 d GU
C13 C 0.3761(5) 0.5715(8) -0.2385(3) 0.092(3) Uani 1 1 d GU
H13A H 0.3579 0.5033 -0.2685 0.111 Uiso 1 1 calc R
C14 C 0.4354(4) 0.6634(9) -0.2577(2) 0.100(3) Uani 1 1 d GU
H14A H 0.4576 0.6580 -0.3008 0.120 Uiso 1 1 calc R
C15 C 0.4621(4) 0.7633(8) -0.2138(3) 0.082(2) Uani 1 1 d GU
H15A H 0.5026 0.8261 -0.2269 0.099 Uiso 1 1 calc R
C16 C 0.4296(5) 0.7712(7) -0.1507(3) 0.057(2) Uani 1 1 d GU
C21 C 0.3746(5) 0.6852(8) 0.1378(2) 0.045(2) Uani 1 1 d GU
C22 C 0.3580(4) 0.5899(7) 0.1871(3) 0.064(2) Uani 1 1 d GU
C23 C 0.4002(5) 0.5936(8) 0.2462(3) 0.085(3) Uani 1 1 d GU
H23A H 0.3889 0.5285 0.2799 0.102 Uiso 1 1 calc R
C24 C 0.4590(5) 0.6925(8) 0.2560(3) 0.090(3) Uani 1 1 d GU
H24A H 0.4878 0.6950 0.2964 0.108 Uiso 1 1 calc R
C25 C 0.4756(4) 0.7877(7) 0.2066(3) 0.072(2) Uani 1 1 d GU
H25A H 0.5157 0.8553 0.2133 0.087 Uiso 1 1 calc R
C26 C 0.4334(5) 0.7841(7) 0.1475(3) 0.0494(18) Uani 1 1 d GU
C121 C 0.2917(12) 0.4792(14) -0.1623(5) 0.075(4) Uani 1 1 d .
H12A H 0.2716 0.4958 -0.1165 0.091 Uiso 1 1 calc R
C122 C 0.2128(12) 0.4970(15) -0.2133(6) 0.093(6) Uani 1 1 d .
H12B H 0.1875 0.5865 -0.2056 0.139 Uiso 1 1 calc R
H12C H 0.1741 0.4235 -0.2046 0.139 Uiso 1 1 calc R
H12D H 0.2309 0.4913 -0.2592 0.139 Uiso 1 1 calc R
C123 C 0.3144(10) 0.3337(13) -0.1657(5) 0.110(6) Uani 1 1 d .
H12E H 0.3617 0.3180 -0.1381 0.165 Uiso 1 1 calc R
H12F H 0.3265 0.3091 -0.2115 0.165 Uiso 1 1 calc R
H12G H 0.2702 0.2769 -0.1496 0.165 Uiso 1 1 calc R
C161 C 0.4551(6) 0.8805(17) -0.1004(6) 0.088(5) Uani 1 1 d .
H16A H 0.4395 0.8537 -0.0545 0.105 Uiso 1 1 calc R
C162 C 0.4305(9) 1.0371(15) -0.1162(7) 0.083(4) Uani 1 1 d .
H16B H 0.4423 1.0950 -0.0778 0.124 Uiso 1 1 calc R
H16C H 0.3733 1.0417 -0.1261 0.124 Uiso 1 1 calc R
H16D H 0.4611 1.0701 -0.1544 0.124 Uiso 1 1 calc R
C163 C 0.5499(4) 0.8879(9) -0.1083(5) 0.078(2) Uani 1 1 d .
H16E H 0.5730 0.9346 -0.0699 0.117 Uiso 1 1 calc R
H16F H 0.5632 0.9391 -0.1485 0.117 Uiso 1 1 calc R
H16G H 0.5716 0.7945 -0.1114 0.117 Uiso 1 1 calc R
C221 C 0.2792(12) 0.4765(12) 0.1756(6) 0.073(4) Uani 1 1 d .
H22A H 0.2590 0.4894 0.1295 0.087 Uiso 1 1 calc R
C222 C 0.3257(9) 0.3296(11) 0.1784(6) 0.095(5) Uani 1 1 d .
H22B H 0.2887 0.2556 0.1663 0.143 Uiso 1 1 calc R
H22C H 0.3458 0.3139 0.2232 0.143 Uiso 1 1 calc R
H22D H 0.3705 0.3308 0.1473 0.143 Uiso 1 1 calc R
C223 C 0.2139(14) 0.4865(15) 0.2184(6) 0.106(8) Uani 1 1 d .
H22E H 0.1776 0.4090 0.2107 0.159 Uiso 1 1 calc R
H22F H 0.1855 0.5731 0.2102 0.159 Uiso 1 1 calc R
H22G H 0.2327 0.4845 0.2642 0.159 Uiso 1 1 calc R
C261 C 0.4570(7) 0.8948(14) 0.1012(5) 0.062(3) Uani 1 1 d .
H26A H 0.4240 0.8706 0.0616 0.075 Uiso 1 1 calc R
C262 C 0.4220(11) 1.0211(16) 0.1197(8) 0.122(7) Uani 1 1 d .
H26B H 0.3664 1.0235 0.1048 0.183 Uiso 1 1 calc R
H26C H 0.4517 1.0970 0.0994 0.183 Uiso 1 1 calc R
H26D H 0.4238 1.0304 0.1679 0.183 Uiso 1 1 calc R
C263 C 0.5372(4) 0.9079(8) 0.0708(4) 0.0609(17) Uani 1 1 d .
H26E H 0.5581 0.8161 0.0605 0.091 Uiso 1 1 calc R
H26F H 0.5733 0.9540 0.1018 0.091 Uiso 1 1 calc R
H26G H 0.5333 0.9620 0.0302 0.091 Uiso 1 1 calc R

loop_
_atom_site_aniso_label
_atom_site_aniso_U_11
_atom_site_aniso_U_22
_atom_site_aniso_U_33
_atom_site_aniso_U_23
_atom_site_aniso_U_13
_atom_site_aniso_U_12
Ge1 0.02330(17) 0.01927(18) 0.0327(2) 0.0001(6) 0.0013(5) 0.00335(12)
Te1 0.02610(15) 0.04033(18) 0.1074(3) 0.0006(6) 0.0002(6) 0.01173(10)
N1 0.034(4) 0.041(4) 0.018(3) 0.000(3) 0.010(3) 0.005(4)
N2 0.029(4) 0.010(3) 0.034(4) -0.004(3) -0.003(3) 0.000(3)
C1 0.054(6) 0.062(7) 0.030(5) 0.004(5) 0.013(5) 0.028(5)
C2 0.024(5) 0.023(5) 0.031(4) -0.004(4) 0.004(3) 0.004(4)
C3 0.0208(14) 0.0231(16) 0.0274(19) -0.006(5) 0.002(5) 0.0030(11)
C4 0.033(5) 0.020(4) 0.025(4) -0.007(4) 0.004(3) 0.000(4)
C5 0.073(7) 0.038(6) 0.021(4) -0.011(4) 0.006(4) 0.023(5)
C6 0.0376(18) 0.0224(16) 0.022(2) 0.001(4) 0.004(4) -0.0020(13)
C7 0.0321(18) 0.038(2) 0.057(3) -0.001(6) 0.000(6) -0.0058(15)
C8 0.064(3) 0.070(4) 0.126(6) -0.026(11) 0.025(9) -0.038(3)
C9 0.087(4) 0.025(2) 0.086(7) 0.003(4) -0.009(6) -0.013(2)
C10 0.058(2) 0.028(2) 0.056(3) 0.007(7) -0.002(7) 0.0037(17)
C11 0.053(5) 0.035(4) 0.039(5) 0.014(4) 0.025(4) 0.027(3)
C12 0.113(5) 0.038(4) 0.024(4) -0.001(3) 0.026(4) 0.027(4)
C13 0.159(7) 0.072(5) 0.045(4) 0.008(4) 0.055(5) 0.043(5)
C14 0.135(7) 0.099(6) 0.066(5) 0.015(4) 0.068(5) 0.050(5)
C15 0.066(4) 0.118(7) 0.062(5) 0.044(4) 0.042(4) 0.029(5)
C16 0.042(4) 0.079(5) 0.050(4) 0.025(4) 0.011(3) 0.019(4)
C21 0.055(5) 0.048(5) 0.033(4) -0.010(4) -0.015(4) 0.016(4)
C22 0.101(6) 0.045(5) 0.047(5) -0.009(4) -0.035(4) 0.019(4)
C23 0.146(7) 0.055(5) 0.055(5) 0.004(4) -0.045(5) 0.020(5)
C24 0.124(7) 0.080(5) 0.067(5) -0.028(4) -0.056(5) 0.023(5)
C25 0.074(5) 0.070(5) 0.072(5) -0.029(4) -0.043(4) 0.025(4)
C26 0.038(4) 0.063(5) 0.047(4) -0.033(3) -0.020(3) 0.019(3)
C121 0.159(13) 0.050(7) 0.018(5) -0.013(4) 0.001(6) 0.012(7)
C122 0.171(18) 0.075(10) 0.033(6) -0.007(5) -0.003(8) 0.029(9)
C123 0.222(17) 0.064(8) 0.044(6) -0.020(5) -0.041(8) 0.055(9)
C161 0.029(5) 0.146(14) 0.088(9) 0.079(9) 0.011(5) -0.003(7)
C162 0.067(7) 0.110(10) 0.072(8) 0.003(7) 0.005(6) 0.037(7)
C163 0.038(3) 0.086(6) 0.110(7) 0.007(5) 0.005(4) -0.011(3)
C221 0.147(11) 0.026(5) 0.046(6) 0.015(4) 0.003(7) 0.013(6)
C222 0.180(13) 0.028(6) 0.078(8) 0.009(5) -0.024(8) -0.007(7)
C223 0.21(2) 0.068(9) 0.036(6) 0.024(5) 0.030(10) 0.022(10)
C261 0.050(6) 0.083(7) 0.054(5) -0.033(5) 0.018(4) -0.046(6)
C262 0.116(11) 0.119(12) 0.131(14) 0.078(10) 0.066(11) 0.066(10)
C263 0.049(3) 0.072(5) 0.062(5) -0.003(4) -0.002(3) -0.005(3)

loop_
_atom_type_symbol
_atom_type_description
_atom_type_scat_dispersion_real
_atom_type_scat_dispersion_imag
_atom_type_scat_source
C C 0.0033 0.0016 'International Tables Vol C Tables 4.2.6.8 and 6.1.1.4'
H H 0.0000 0.0000 'International Tables Vol C Tables 4.2.6.8 and 6.1.1.4'
N N 0.0061 0.0033 'International Tables Vol C Tables 4.2.6.8 and 6.1.1.4'
Ge Ge 0.1547 1.8001 'International Tables Vol C Tables 4.2.6.8 and 6.1.1.4'
Te Te -0.5308 1.6751 'International Tables Vol C Tables 4.2.6.8 and 6.1.1.4'

loop_
_geom_angle_atom_site_label_1
_geom_angle_atom_site_label_2
_geom_angle_atom_site_label_3
_geom_angle
C6 Ge1 N1 104.7(4)
C6 Ge1 N2 102.7(3)
N1 Ge1 N2 94.59(12)
C6 Ge1 Te1 116.46(11)
N1 Ge1 Te1 118.2(2)
N2 Ge1 Te1 117.0(2)
C2 N1 C11 116.8(7)
C2 N1 Ge1 122.5(6)
C11 N1 Ge1 120.5(5)
C4 N2 C21 123.0(7)
C4 N2 Ge1 117.0(6)
C21 N2 Ge1 119.9(5)
C2 C1 H1A 109.5
C2 C1 H1B 109.5
H1A C1 H1B 109.5
C2 C1 H1C 109.5
H1A C1 H1C 109.5
H1B C1 H1C 109.5
N1 C2 C3 119.6(7)
N1 C2 C1 121.6(8)
C3 C2 C1 118.5(7)
C4 C3 C2 126.9(3)
C4 C3 H3A 116.6
C2 C3 H3A 116.6
N2 C4 C3 127.7(7)
N2 C4 C5 117.7(7)
C3 C4 C5 114.5(7)
C4 C5 H5A 109.5
C4 C5 H5B 109.5
H5A C5 H5B 109.5
C4 C5 H5C 109.5
H5A C5 H5C 109.5
H5B C5 H5C 109.5
C10 C6 C7 107.6(3)
C10 C6 Ge1 123.3(3)
C7 C6 Ge1 128.9(3)
C8 C7 C6 107.2(4)
C8 C7 H7A 110.3
C6 C7 H7A 110.3
C8 C7 H7B 110.3
C6 C7 H7B 110.3
H7A C7 H7B 108.5
C7 C8 C9 109.1(5)
C7 C8 H8A 125.4
C9 C8 H8A 125.4
C8 C9 C10 105.3(4)
C8 C9 H9A 127.3
C10 C9 H9A 127.3
C6 C10 C9 109.6(4)
C6 C10 H10A 125.2
C9 C10 H10A 125.2
C12 C11 C16 120.0
C12 C11 N1 117.1(5)
C16 C11 N1 122.9(5)
C121 C12 C11 126.3(6)
C121 C12 C13 113.5(6)
C11 C12 C13 120.0
C12 C13 C14 120.0
C12 C13 H13A 120.0
C14 C13 H13A 120.0
C15 C14 C13 120.0
C15 C14 H14A 120.0
C13 C14 H14A 120.0
C16 C15 C14 120.0
C16 C15 H15A 120.0
C14 C15 H15A 120.0
C15 C16 C11 120.0
C15 C16 C161 122.7(5)
C11 C16 C161 117.3(5)
C22 C21 C26 120.0
C22 C21 N2 123.0(5)
C26 C21 N2 117.0(5)
C21 C22 C23 120.0
C21 C22 C221 118.6(6)
C23 C22 C221 121.3(6)
C24 C23 C22 120.0
C24 C23 H23A 120.0
C22 C23 H23A 120.0
C23 C24 C25 120.0
C23 C24 H24A 120.0
C25 C24 H24A 120.0
C24 C25 C26 120.0
C24 C25 H25A 120.0
C26 C25 H25A 120.0
C25 C26 C21 120.0
C25 C26 C261 113.0(6)
C21 C26 C261 126.9(6)
C12 C121 C123 121.9(15)
C12 C121 C122 108.2(10)
C123 C121 C122 105.9(11)
C12 C121 H12A 106.7
C123 C121 H12A 106.7
C122 C121 H12A 106.7
C121 C122 H12B 109.5
C121 C122 H12C 109.5
H12B C122 H12C 109.5
C121 C122 H12D 109.5
H12B C122 H12D 109.5
H12C C122 H12D 109.5
C121 C123 H12E 109.5
C121 C123 H12F 109.5
H12E C123 H12F 109.5
C121 C123 H12G 109.5
H12E C123 H12G 109.5
H12F C123 H12G 109.5
C16 C161 C163 104.0(9)
C16 C161 C162 116.8(9)
C163 C161 C162 101.0(9)
C16 C161 H16A 111.4
C163 C161 H16A 111.4
C162 C161 H16A 111.4
C161 C162 H16B 109.5
C161 C162 H16C 109.5
H16B C162 H16C 109.5
C161 C162 H16D 109.5
H16B C162 H16D 109.5
H16C C162 H16D 109.5
C161 C163 H16E 109.5
C161 C163 H16F 109.5
H16E C163 H16F 109.5
C161 C163 H16G 109.5
H16E C163 H16G 109.5
H16F C163 H16G 109.5
C223 C221 C222 114.4(12)
C223 C221 C22 117.8(12)
C222 C221 C22 101.0(11)
C223 C221 H22A 107.7
C222 C221 H22A 107.7
C22 C221 H22A 107.7
C221 C222 H22B 109.5
C221 C222 H22C 109.5
H22B C222 H22C 109.5
C221 C222 H22D 109.5
H22B C222 H22D 109.5
H22C C222 H22D 109.5
C221 C223 H22E 109.5
C221 C223 H22F 109.5
H22E C223 H22F 109.5
C221 C223 H22G 109.5
H22E C223 H22G 109.5
H22F C223 H22G 109.5
C262 C261 C26 110.6(9)
C262 C261 C263 114.3(11)
C26 C261 C263 124.5(11)
C262 C261 H26A 100.9
C26 C261 H26A 100.9
C263 C261 H26A 100.9
C261 C262 H26B 109.5
C261 C262 H26C 109.5
H26B C262 H26C 109.5
C261 C262 H26D 109.5
H26B C262 H26D 109.5
H26C C262 H26D 109.5
C261 C263 H26E 109.5
C261 C263 H26F 109.5
H26E C263 H26F 109.5
C261 C263 H26G 109.5
H26E C263 H26G 109.5
H26F C263 H26G 109.5

loop_
_geom_bond_atom_site_label_1
_geom_bond_atom_site_label_2
_geom_bond_distance
Ge1 C6 1.922(4)
Ge1 N1 1.927(7)
Ge1 N2 1.959(7)
Ge1 Te1 2.4241(6)
N1 C2 1.347(10)
N1 C11 1.489(8)
N2 C4 1.331(10)
N2 C21 1.416(8)
C1 C2 1.432(13)
C1 H1A 0.9800
C1 H1B 0.9800
C1 H1C 0.9800
C2 C3 1.437(13)
C3 C4 1.344(13)
C3 H3A 0.9500
C4 C5 1.576(11)
C5 H5A 0.9800
C5 H5B 0.9800
C5 H5C 0.9800
C6 C10 1.357(5)
C6 C7 1.482(5)
C7 C8 1.414(6)
C7 H7A 0.9900
C7 H7B 0.9900
C8 C9 1.419(9)
C8 H8A 0.9500
C9 C10 1.485(7)
C9 H9A 0.9500
C10 H10A 0.9500
C11 C12 1.3900
C11 C16 1.3900
C12 C121 1.332(17)
C12 C13 1.3900
C13 C14 1.3900
C13 H13A 0.9500
C14 C15 1.3900
C14 H14A 0.9500
C15 C16 1.3900
C15 H15A 0.9500
C16 C161 1.533(17)
C21 C22 1.3900
C21 C26 1.3900
C22 C23 1.3900
C22 C221 1.734(18)
C23 C24 1.3900
C23 H23A 0.9500
C24 C25 1.3900
C24 H24A 0.9500
C25 C26 1.3900
C25 H25A 0.9500
C26 C261 1.482(13)
C121 C123 1.465(16)
C121 C122 1.69(2)
C121 H12A 1.0000
C122 H12B 0.9800
C122 H12C 0.9800
C122 H12D 0.9800
C123 H12E 0.9800
C123 H12F 0.9800
C123 H12G 0.9800
C161 C163 1.596(11)
C161 C162 1.61(2)
C161 H16A 1.0000
C162 H16B 0.9800
C162 H16C 0.9800
C162 H16D 0.9800
C163 H16E 0.9800
C163 H16F 0.9800
C163 H16G 0.9800
C221 C223 1.40(2)
C221 C222 1.627(16)
C221 H22A 1.0000
C222 H22B 0.9800
C222 H22C 0.9800
C222 H22D 0.9800
C223 H22E 0.9800
C223 H22F 0.9800
C223 H22G 0.9800
C261 C262 1.411(19)
C261 C263 1.482(12)
C261 H26A 1.0000
C262 H26B 0.9800
C262 H26C 0.9800
C262 H26D 0.9800
C263 H26E 0.9800
C263 H26F 0.9800
C263 H26G 0.9800
